data_4304279
loop_
_publ_author_name
'Shane G. Telfer'
'Nyree D. Parker'
'Reiko Kuroda'
'Takunori Harada'
'Julie Lefebvre'
'Daniel B. Leznoff'

_publ_section_title
;
Helicates, Boxes, and Polymers from Simple Pyridine-Alcohol Ligands: the
Impact of the Identity of the Transition Metal Ion
;
_journal_name_full 'Inorganic Chemistry'
_journal_page_first 209
_journal_page_last 218
_journal_paper_doi 10.1021/ic701757e
_journal_volume 47
_journal_year 2008
_chemical_formula_sum 'C29 H38 Cl2 Cu2 N4 O5'
_chemical_formula_weight 720.61
_chemical_name_systematic
;
 ?
;
_space_group_IT_number 14
_symmetry_cell_setting monoclinic
_symmetry_space_group_name_Hall '-P 2ybc'
_symmetry_space_group_name_H-M 'P 1 21/c 1'
_atom_sites_solution_hydrogens geom
_atom_sites_solution_primary direct
_atom_sites_solution_secondary difmap
_audit_creation_method SHELXL-97
_cell_angle_alpha 90.00
_cell_angle_beta 90.273(2)
_cell_angle_gamma 90.00
_cell_formula_units_Z 4
_cell_length_a 13.4562(16)
_cell_length_b 14.3942(17)
_cell_length_c 15.9350(19)
_cell_measurement_reflns_used 9999
_cell_measurement_temperature 200(2)
_cell_measurement_theta_max 27.93
_cell_measurement_theta_min 1.28
_cell_volume 3086.4(6)
_computing_cell_refinement 'Bruker SAINT'
_computing_data_collection 'Bruker SMART'
_computing_data_reduction 'Bruker SAINT'
_computing_structure_refinement 'SHELXL-97 (Sheldrick, 1997)'
_computing_structure_solution 'SHELXS-97 (Sheldrick, 1997)'
_diffrn_ambient_temperature 200(2)
_diffrn_measured_fraction_theta_full 0.955
_diffrn_measured_fraction_theta_max 0.955
_diffrn_measurement_device_type 'Bruker APEX'
_diffrn_measurement_method '\w scans'
_diffrn_radiation_monochromator graphite
_diffrn_radiation_source 'fine-focus sealed tube'
_diffrn_radiation_type MoK\a
_diffrn_radiation_wavelength 0.71073
_diffrn_reflns_av_R_equivalents 0.0626
_diffrn_reflns_av_sigmaI/netI 0.0879
_diffrn_reflns_limit_h_max 17
_diffrn_reflns_limit_h_min -16
_diffrn_reflns_limit_k_max 9
_diffrn_reflns_limit_k_min -18
_diffrn_reflns_limit_l_max 19
_diffrn_reflns_limit_l_min -20
_diffrn_reflns_number 19043
_diffrn_reflns_theta_full 27.93
_diffrn_reflns_theta_max 27.93
_diffrn_reflns_theta_min 1.28
_exptl_absorpt_coefficient_mu 1.596
_exptl_absorpt_correction_T_max 0.7958
_exptl_absorpt_correction_T_min 0.7408
_exptl_absorpt_correction_type empirical
_exptl_absorpt_process_details SADBAS
_exptl_crystal_colour 'pale green'
_exptl_crystal_density_diffrn 1.551
_exptl_crystal_density_method 'not measured'
_exptl_crystal_description block
_exptl_crystal_F_000 1488
_exptl_crystal_size_max 0.20
_exptl_crystal_size_mid 0.15
_exptl_crystal_size_min 0.15
_refine_diff_density_max 0.778
_refine_diff_density_min -0.884
_refine_diff_density_rms 0.118
_refine_ls_extinction_method none
_refine_ls_goodness_of_fit_ref 1.034
_refine_ls_hydrogen_treatment mixed
_refine_ls_matrix_type full
_refine_ls_number_parameters 393
_refine_ls_number_reflns 7073
_refine_ls_number_restraints 0
_refine_ls_restrained_S_all 1.034
_refine_ls_R_factor_all 0.1059
_refine_ls_R_factor_gt 0.0708
_refine_ls_shift/su_max 0.004
_refine_ls_shift/su_mean 0.000
_refine_ls_structure_factor_coef Fsqd
_refine_ls_weighting_details 'calc w=1/[\s^2^(Fo^2^)+(0.0640P)^2^+6.9792P] where P=(Fo^2^+2Fc^2^)/3'
_refine_ls_weighting_scheme calc
_refine_ls_wR_factor_gt 0.1459
_refine_ls_wR_factor_ref 0.1625
_reflns_number_gt 4973
_reflns_number_total 7073
_reflns_threshold_expression >2sigma(I)
_cod_data_source_file ic701757e-file012_1.cif
_cod_data_source_block '[Cu2(1)2(1-H)2Cl2].CH3OH'
_cod_database_code 4304279

loop_
_symmetry_equiv_pos_as_xyz
'x, y, z'
'-x, y+1/2, -z+1/2'
'-x, -y, -z'
'x, -y-1/2, z-1/2'

loop_
_atom_site_label
_atom_site_type_symbol
_atom_site_fract_x
_atom_site_fract_y
_atom_site_fract_z
_atom_site_U_iso_or_equiv
_atom_site_adp_type
_atom_site_occupancy
_atom_site_symmetry_multiplicity
_atom_site_calc_flag
_atom_site_refinement_flags
_atom_site_disorder_assembly
_atom_site_disorder_group
Cu1 Cu 0.74966(7) 0.48569(5) 0.83964(4) 0.02066(18) Uani 1 1 d . . .
Cu2 Cu 0.74443(7) 0.48367(5) 0.56034(4) 0.02197(18) Uani 1 1 d . . .
Cl1 Cl 0.74225(17) 0.50919(12) 0.98481(9) 0.0382(4) Uani 1 1 d . . .
Cl2 Cl 0.73187(16) 0.47445(12) 0.41395(10) 0.0397(5) Uani 1 1 d . . .
N1 N 0.8667(4) 0.5725(3) 0.8305(3) 0.0197(11) Uani 1 1 d . . .
C11 C 0.9598(5) 0.5551(5) 0.8604(4) 0.0251(15) Uani 1 1 d . . .
C12 C 1.0296(5) 0.6252(5) 0.8596(5) 0.0365(18) Uani 1 1 d . . .
H12 H 1.0930 0.6130 0.8801 0.044 Uiso 1 1 calc R . .
C13 C 1.0085(6) 0.7126(5) 0.8292(5) 0.0395(19) Uani 1 1 d . . .
H13 H 1.0564 0.7592 0.8288 0.047 Uiso 1 1 calc R . .
C14 C 0.9134(5) 0.7285(5) 0.7994(5) 0.0317(16) Uani 1 1 d . . .
H14 H 0.8957 0.7867 0.7789 0.038 Uiso 1 1 calc R . .
C15 C 0.8447(5) 0.6570(4) 0.8004(4) 0.0242(14) Uani 1 1 d . . .
C16 C 0.7396(5) 0.6732(4) 0.7698(4) 0.0262(14) Uani 1 1 d . . .
H16A H 0.7085 0.7202 0.8045 0.031 Uiso 1 1 calc R . .
H16B H 0.7414 0.6964 0.7126 0.031 Uiso 1 1 calc R . .
C17 C 0.9817(5) 0.4604(5) 0.8935(5) 0.0339(18) Uani 1 1 d . . .
H17A H 0.9286 0.4408 0.9294 0.051 Uiso 1 1 calc R . .
H17B H 1.0428 0.4617 0.9248 0.051 Uiso 1 1 calc R . .
H17C H 0.9877 0.4177 0.8475 0.051 Uiso 1 1 calc R . .
O18 O 0.6825(3) 0.5916(3) 0.7722(3) 0.0249(11) Uani 1 1 d . . .
N2 N 0.6343(4) 0.3952(3) 0.8354(3) 0.0178(11) Uani 1 1 d . . .
C21 C 0.5413(5) 0.4096(5) 0.8627(4) 0.0240(15) Uani 1 1 d . . .
C22 C 0.4747(5) 0.3359(5) 0.8678(5) 0.0321(17) Uani 1 1 d . . .
H22 H 0.4097 0.3464 0.8849 0.039 Uiso 1 1 calc R . .
C23 C 0.5051(5) 0.2478(5) 0.8476(5) 0.0353(18) Uani 1 1 d . . .
H23 H 0.4623 0.1977 0.8543 0.042 Uiso 1 1 calc R . .
C24 C 0.5991(5) 0.2344(5) 0.8175(4) 0.0311(17) Uani 1 1 d . . .
H24 H 0.6198 0.1756 0.8008 0.037 Uiso 1 1 calc R . .
C25 C 0.6626(5) 0.3089(4) 0.8124(4) 0.0206(14) Uani 1 1 d . . .
O28 O 0.8167(3) 0.3844(3) 0.7744(3) 0.0252(10) Uani 1 1 d . . .
C27 C 0.5092(5) 0.5053(5) 0.8849(5) 0.0301(16) Uani 1 1 d . . .
H27A H 0.5526 0.5299 0.9274 0.045 Uiso 1 1 calc R . .
H27B H 0.4423 0.5038 0.9056 0.045 Uiso 1 1 calc R . .
H27C H 0.5120 0.5442 0.8359 0.045 Uiso 1 1 calc R . .
C26 C 0.7660(5) 0.2991(4) 0.7783(4) 0.0218(14) Uani 1 1 d . . .
H26A H 0.8033 0.2566 0.8136 0.026 Uiso 1 1 calc R . .
H26B H 0.7624 0.2725 0.7224 0.026 Uiso 1 1 calc R . .
N3 N 0.6488(4) 0.3778(3) 0.5756(3) 0.0194(11) Uani 1 1 d . . .
C31 C 0.6645(5) 0.2881(5) 0.5548(4) 0.0241(15) Uani 1 1 d . . .
C32 C 0.5916(6) 0.2225(5) 0.5693(5) 0.0328(17) Uani 1 1 d . . .
H32 H 0.6029 0.1606 0.5556 0.039 Uiso 1 1 calc R . .
C33 C 0.5026(6) 0.2484(5) 0.6038(5) 0.040(2) Uani 1 1 d . . .
H33 H 0.4536 0.2043 0.6138 0.049 Uiso 1 1 calc R . .
C34 C 0.4863(5) 0.3405(5) 0.6235(5) 0.0324(17) Uani 1 1 d . . .
H34 H 0.4260 0.3597 0.6460 0.039 Uiso 1 1 calc R . .
C35 C 0.5616(5) 0.4035(4) 0.6090(4) 0.0220(14) Uani 1 1 d . . .
C36 C 0.5493(5) 0.5057(4) 0.6249(5) 0.0242(15) Uani 1 1 d . . .
H36A H 0.5074 0.5321 0.5813 0.029 Uiso 1 1 calc R . .
H36B H 0.5161 0.5145 0.6782 0.029 Uiso 1 1 calc R . .
C37 C 0.7615(6) 0.2619(5) 0.5162(4) 0.0331(15) Uani 1 1 d . . .
H37A H 0.7634 0.1960 0.5075 0.050 Uiso 1 1 calc R . .
H37B H 0.8148 0.2798 0.5530 0.050 Uiso 1 1 calc R . .
H37C H 0.7685 0.2932 0.4634 0.050 Uiso 1 1 calc R . .
O38 O 0.6398(3) 0.5527(3) 0.6264(3) 0.0204(9) Uani 1 1 d . . .
N4 N 0.8438(4) 0.5890(4) 0.5631(3) 0.0224(12) Uani 1 1 d . . .
C41 C 0.8281(5) 0.6765(5) 0.5350(4) 0.0272(15) Uani 1 1 d . . .
C42 C 0.9043(6) 0.7434(5) 0.5393(5) 0.0378(18) Uani 1 1 d . . .
H42 H 0.8936 0.8037 0.5206 0.045 Uiso 1 1 calc R . .
C43 C 0.9955(6) 0.7172(5) 0.5720(5) 0.043(2) Uani 1 1 d . . .
H43 H 1.0472 0.7600 0.5746 0.051 Uiso 1 1 calc R . .
C44 C 1.0098(6) 0.6286(5) 0.6006(5) 0.0362(18) Uani 1 1 d . . .
H44 H 1.0707 0.6110 0.6233 0.043 Uiso 1 1 calc R . .
C45 C 0.9333(5) 0.5661(4) 0.5953(4) 0.0217(14) Uani 1 1 d . . .
C46 C 0.9449(5) 0.4665(5) 0.6256(5) 0.0272(16) Uani 1 1 d . . .
H46A H 0.9890 0.4335 0.5881 0.033 Uiso 1 1 calc R . .
H46B H 0.9752 0.4667 0.6810 0.033 Uiso 1 1 calc R . .
C47 C 0.7313(6) 0.7000(5) 0.4963(5) 0.0390(19) Uani 1 1 d . . .
H47A H 0.7242 0.7663 0.4936 0.058 Uiso 1 1 calc R . .
H47B H 0.6787 0.6744 0.5296 0.058 Uiso 1 1 calc R . .
H47C H 0.7281 0.6746 0.4407 0.058 Uiso 1 1 calc R . .
O48 O 0.8544(3) 0.4201(3) 0.6293(3) 0.0230(10) Uani 1 1 d . . .
C99 C 0.7576(8) 0.5488(9) 0.2046(6) 0.084(3) Uani 1 1 d . . .
H99A H 0.7619 0.4873 0.1818 0.126 Uiso 1 1 calc R . .
H99B H 0.7658 0.5935 0.1605 0.126 Uiso 1 1 calc R . .
H99C H 0.6938 0.5572 0.2303 0.126 Uiso 1 1 calc R . .
O100 O 0.8286(10) 0.5606(8) 0.2618(6) 0.155(5) Uani 1 1 d . . .
H28 H 0.838(7) 0.400(7) 0.690(7) 0.09(4) Uiso 1 1 d . . .
H18 H 0.660(5) 0.576(5) 0.724(5) 0.04(2) Uiso 1 1 d . . .

loop_
_atom_site_aniso_label
_atom_site_aniso_U_11
_atom_site_aniso_U_22
_atom_site_aniso_U_33
_atom_site_aniso_U_23
_atom_site_aniso_U_13
_atom_site_aniso_U_12
Cu1 0.0230(4) 0.0166(3) 0.0223(4) -0.0011(3) 0.0006(4) -0.0048(4)
Cu2 0.0221(4) 0.0200(4) 0.0239(4) -0.0001(3) -0.0011(4) -0.0039(4)
Cl1 0.0453(10) 0.0465(10) 0.0228(8) -0.0055(7) 0.0056(9) -0.0136(10)
Cl2 0.0578(14) 0.0376(10) 0.0238(8) 0.0025(7) -0.0019(9) -0.0097(9)
N1 0.020(3) 0.018(3) 0.021(3) -0.006(2) -0.001(2) -0.003(2)
C11 0.027(4) 0.027(4) 0.021(3) -0.005(3) 0.003(3) 0.000(3)
C12 0.020(4) 0.036(4) 0.053(5) -0.007(4) 0.003(3) -0.003(3)
C13 0.033(4) 0.035(4) 0.051(5) -0.007(4) 0.007(4) -0.013(3)
C14 0.030(4) 0.025(4) 0.039(4) -0.009(3) 0.006(3) -0.007(3)
C15 0.026(3) 0.025(4) 0.022(3) -0.006(3) 0.001(3) -0.005(3)
C16 0.031(4) 0.017(3) 0.030(3) -0.002(2) -0.005(3) -0.003(3)
C17 0.029(4) 0.031(4) 0.042(4) -0.009(3) -0.012(3) -0.001(3)
O18 0.029(3) 0.021(3) 0.024(3) 0.0046(19) -0.007(2) -0.0077(19)
N2 0.019(3) 0.016(3) 0.018(3) 0.002(2) 0.001(2) 0.002(2)
C21 0.025(4) 0.027(4) 0.020(3) 0.007(3) -0.005(3) -0.002(3)
C22 0.024(4) 0.030(4) 0.043(4) 0.010(3) 0.004(3) -0.005(3)
C23 0.032(4) 0.025(4) 0.049(5) 0.010(3) 0.001(4) -0.010(3)
C24 0.036(4) 0.018(4) 0.039(4) 0.003(3) -0.004(3) 0.000(3)
C25 0.025(3) 0.018(3) 0.018(3) 0.006(2) -0.004(3) -0.001(2)
O28 0.025(2) 0.024(3) 0.027(3) -0.0057(19) 0.008(2) -0.0047(19)
C27 0.029(4) 0.024(4) 0.038(4) 0.002(3) 0.009(3) 0.004(3)
C26 0.028(4) 0.015(3) 0.023(3) 0.003(2) 0.002(3) 0.005(3)
N3 0.022(3) 0.016(3) 0.020(3) 0.000(2) -0.002(2) 0.000(2)
C31 0.029(4) 0.025(4) 0.018(3) -0.002(3) -0.004(3) 0.000(3)
C32 0.040(4) 0.014(3) 0.045(5) -0.006(3) 0.000(4) -0.006(3)
C33 0.034(4) 0.027(4) 0.060(5) 0.004(4) 0.003(4) -0.014(3)
C34 0.024(4) 0.026(4) 0.047(5) -0.003(3) 0.000(3) -0.006(3)
C35 0.025(3) 0.022(4) 0.019(3) 0.003(3) -0.008(3) -0.001(3)
C36 0.022(3) 0.020(4) 0.031(4) -0.004(3) -0.005(3) -0.001(3)
C37 0.040(4) 0.027(3) 0.032(4) -0.006(3) -0.004(4) 0.009(3)
O38 0.019(2) 0.017(2) 0.026(2) -0.0060(18) 0.0001(19) 0.0019(17)
N4 0.023(3) 0.022(3) 0.022(3) 0.000(2) -0.001(2) -0.006(2)
C41 0.038(4) 0.022(4) 0.021(3) 0.002(3) 0.009(3) -0.003(3)
C42 0.048(5) 0.024(4) 0.041(4) -0.001(3) 0.004(4) -0.003(4)
C43 0.036(4) 0.031(4) 0.061(5) -0.008(4) 0.015(4) -0.011(3)
C44 0.027(4) 0.039(5) 0.043(5) -0.001(3) -0.002(3) -0.009(3)
C45 0.022(3) 0.019(3) 0.024(3) -0.001(3) 0.002(3) -0.001(3)
C46 0.020(3) 0.036(4) 0.026(4) 0.002(3) -0.001(3) 0.005(3)
C47 0.046(5) 0.022(4) 0.049(5) 0.008(3) -0.005(4) 0.001(3)
O48 0.017(2) 0.026(3) 0.026(2) 0.0034(19) -0.002(2) -0.0036(18)
C99 0.060(7) 0.147(11) 0.045(5) 0.003(6) -0.017(7) 0.018(7)
O100 0.250(14) 0.148(9) 0.066(6) 0.007(6) -0.012(7) -0.114(9)

loop_
_atom_type_symbol
_atom_type_description
_atom_type_scat_dispersion_real
_atom_type_scat_dispersion_imag
_atom_type_scat_source
C C 0.0033 0.0016 'International Tables Vol C Tables 4.2.6.8 and 6.1.1.4'
H H 0.0000 0.0000 'International Tables Vol C Tables 4.2.6.8 and 6.1.1.4'
N N 0.0061 0.0033 'International Tables Vol C Tables 4.2.6.8 and 6.1.1.4'
O O 0.0106 0.0060 'International Tables Vol C Tables 4.2.6.8 and 6.1.1.4'
Cl Cl 0.1484 0.1585 'International Tables Vol C Tables 4.2.6.8 and 6.1.1.4'
Cu Cu 0.3201 1.2651 'International Tables Vol C Tables 4.2.6.8 and 6.1.1.4'

loop_
_geom_angle_atom_site_label_1
_geom_angle_atom_site_label_2
_geom_angle_atom_site_label_3
_geom_angle
_geom_angle_site_symmetry_1
_geom_angle_site_symmetry_3
_geom_angle_publ_flag
O28 Cu1 N1 93.4(2) . . ?
O28 Cu1 N2 82.05(19) . . ?
N1 Cu1 N2 173.7(2) . . ?
O28 Cu1 O18 117.54(18) . . ?
N1 Cu1 O18 81.1(2) . . ?
N2 Cu1 O18 97.11(19) . . ?
O28 Cu1 Cl1 129.66(15) . . ?
N1 Cu1 Cl1 91.07(15) . . ?
N2 Cu1 Cl1 95.14(15) . . ?
O18 Cu1 Cl1 112.70(15) . . ?
N3 Cu2 N4 171.7(2) . . ?
N3 Cu2 O38 82.04(19) . . ?
N4 Cu2 O38 94.7(2) . . ?
N3 Cu2 O48 93.30(19) . . ?
N4 Cu2 O48 81.3(2) . . ?
O38 Cu2 O48 116.22(17) . . ?
N3 Cu2 Cl2 91.99(15) . . ?
N4 Cu2 Cl2 96.23(16) . . ?
O38 Cu2 Cl2 119.96(14) . . ?
O48 Cu2 Cl2 123.77(15) . . ?
C15 N1 C11 119.5(5) . . ?
C15 N1 Cu1 114.7(4) . . ?
C11 N1 Cu1 125.4(4) . . ?
N1 C11 C12 119.3(6) . . ?
N1 C11 C17 118.1(6) . . ?
C12 C11 C17 122.6(6) . . ?
C11 C12 C13 122.2(7) . . ?
C12 C13 C14 117.4(7) . . ?
C13 C14 C15 119.5(7) . . ?
N1 C15 C14 122.2(6) . . ?
N1 C15 C16 117.4(5) . . ?
C14 C15 C16 120.4(6) . . ?
O18 C16 C15 112.0(5) . . ?
C16 O18 Cu1 113.1(4) . . ?
C21 N2 C25 119.6(5) . . ?
C21 N2 Cu1 127.2(4) . . ?
C25 N2 Cu1 112.6(4) . . ?
N2 C21 C22 120.2(6) . . ?
N2 C21 C27 119.4(6) . . ?
C22 C21 C27 120.3(7) . . ?
C23 C22 C21 119.9(7) . . ?
C24 C23 C22 119.4(7) . . ?
C23 C24 C25 119.1(7) . . ?
N2 C25 C24 121.8(6) . . ?
N2 C25 C26 116.5(5) . . ?
C24 C25 C26 121.7(6) . . ?
C26 O28 Cu1 113.1(4) . . ?
O28 C26 C25 112.6(5) . . ?
C35 N3 C31 119.9(5) . . ?
C35 N3 Cu2 113.6(4) . . ?
C31 N3 Cu2 126.4(5) . . ?
N3 C31 C32 120.0(6) . . ?
N3 C31 C37 118.7(6) . . ?
C32 C31 C37 121.2(6) . . ?
C33 C32 C31 120.2(6) . . ?
C32 C33 C34 119.5(7) . . ?
C33 C34 C35 118.4(7) . . ?
N3 C35 C34 122.0(6) . . ?
N3 C35 C36 115.7(6) . . ?
C34 C35 C36 122.2(6) . . ?
O38 C36 C35 112.4(5) . . ?
C36 O38 Cu2 111.3(4) . . ?
C45 N4 C41 119.4(6) . . ?
C45 N4 Cu2 114.5(4) . . ?
C41 N4 Cu2 126.1(5) . . ?
N4 C41 C42 120.5(7) . . ?
N4 C41 C47 119.1(6) . . ?
C42 C41 C47 120.3(6) . . ?
C43 C42 C41 118.5(7) . . ?
C44 C43 C42 120.1(7) . . ?
C43 C44 C45 119.2(7) . . ?
N4 C45 C44 122.2(6) . . ?
N4 C45 C46 116.2(5) . . ?
C44 C45 C46 121.6(6) . . ?
O48 C46 C45 112.2(5) . . ?
C46 O48 Cu2 113.1(4) . . ?

loop_
_geom_bond_atom_site_label_1
_geom_bond_atom_site_label_2
_geom_bond_distance
_geom_bond_site_symmetry_2
_geom_bond_publ_flag
Cu1 O28 2.008(4) . ?
Cu1 N1 2.016(5) . ?
Cu1 N2 2.027(5) . ?
Cu1 O18 2.071(4) . ?
Cu1 Cl1 2.3405(16) . ?
Cu2 N3 2.010(5) . ?
Cu2 N4 2.022(5) . ?
Cu2 O38 2.023(4) . ?
Cu2 O48 2.054(4) . ?
Cu2 Cl2 2.3417(18) . ?
N1 C15 1.341(8) . ?
N1 C11 1.362(8) . ?
C11 C12 1.377(10) . ?
C11 C17 1.490(10) . ?
C12 C13 1.378(11) . ?
C13 C14 1.382(10) . ?
C14 C15 1.383(9) . ?
C15 C16 1.511(9) . ?
C16 O18 1.404(7) . ?
N2 C21 1.344(8) . ?
N2 C25 1.350(8) . ?
C21 C22 1.390(9) . ?
C21 C27 1.488(9) . ?
C22 C23 1.372(10) . ?
C23 C24 1.369(10) . ?
C24 C25 1.374(9) . ?
C25 C26 1.504(9) . ?
O28 C26 1.405(7) . ?
N3 C35 1.341(8) . ?
N3 C31 1.350(8) . ?
C31 C32 1.381(9) . ?
C31 C37 1.493(10) . ?
C32 C33 1.372(11) . ?
C33 C34 1.380(10) . ?
C34 C35 1.380(9) . ?
C35 C36 1.503(9) . ?
C36 O38 1.393(7) . ?
N4 C45 1.349(8) . ?
N4 C41 1.353(8) . ?
C41 C42 1.407(10) . ?
C41 C47 1.478(10) . ?
C42 C43 1.383(11) . ?
C43 C44 1.368(10) . ?
C44 C45 1.369(9) . ?
C45 C46 1.520(9) . ?
C46 O48 1.391(8) . ?
C99 O100 1.327(12) . ?
